data_7250083
loop_
_publ_author_name
'Baptista, Rosa M. F.'
'Ayala, Alejandro P.'
'de Matos Gomes, Etelvina'
'Castro, M. Cid\'alia R.'
'Machado, Ana V.'
'Belsley, Michael S.'

_publ_section_title
;
 Second harmonic generation and crystal structure of a self-assembled
 Boc-p-nitro-l-phenylalanyl-p-nitro-l-phenylalanine dipeptide
;
_journal_issue 14
_journal_name_full CrystEngComm
_journal_page_first 2195
_journal_page_last 2203
_journal_paper_doi 10.1039/D5CE00134J
_journal_volume 27
_journal_year 2025
_chemical_absolute_configuration ad
_chemical_formula_moiety 'C23 H26 N4 O9'
_chemical_formula_sum 'C23 H26 N4 O9'
_chemical_formula_weight 502.48
_space_group_crystal_system monoclinic
_space_group_IT_number 3
_space_group_name_Hall 'P 2y'
_space_group_name_H-M_alt 'P 1 2 1'
_atom_sites_solution_hydrogens geom
_atom_sites_solution_primary dual
_audit_creation_date 2024-10-17
_audit_creation_method
;FinalCif V144 by Daniel Kratzert, Freiburg 2024, 
https://dkratzert.de/finalcif.html
;
_audit_update_record
;
2024-10-18 deposited with the CCDC.	2025-03-06 downloaded from the CCDC.
;
_cell_angle_alpha 90
_cell_angle_beta 90.4730(10)
_cell_angle_gamma 90
_cell_formula_units_Z 2
_cell_length_a 12.4892(3)
_cell_length_b 5.11310(10)
_cell_length_c 18.7509(4)
_cell_measurement_reflns_used 9883
_cell_measurement_temperature 100.00
_cell_measurement_theta_max 71.683
_cell_measurement_theta_min 3.539
_cell_volume 1197.36(5)
_computing_cell_refinement 'SAINT V8.40B (?, 2016)'
_computing_data_collection 'APEX 4 (2019) Bruker AXS Inc., Madison, WI 53719-1173'
_computing_data_reduction 'SAINT V8.40B (?, 2016)'
_computing_molecular_graphics 'Olex2 1.5 (Dolomanov et al., 2009)'
_computing_publication_material 'Olex2 1.5 (Dolomanov et al., 2009)'
_computing_structure_refinement 'XL  (Sheldrick, 2008)'
_computing_structure_solution 'SHELXT 2018/2 (Sheldrick, 2018)'
_diffrn_ambient_environment N~2~
_diffrn_ambient_temperature 100.00
_diffrn_detector HPAD
_diffrn_detector_area_resol_mean 7.39
_diffrn_detector_type 'Bruker PHOTON II CPAD Area Detector'
_diffrn_measured_fraction_theta_full 1.000
_diffrn_measured_fraction_theta_max 0.998
_diffrn_measurement_device '\k-geometry diffractometer'
_diffrn_measurement_device_type 'Bruker D8 VENTURE dual wavelength Mo/Cu'
_diffrn_measurement_method '\w and \f scans'
_diffrn_measurement_specimen_support 'MiTeGen micromount'
_diffrn_radiation_monochromator 'multilayer mirrors'
_diffrn_radiation_probe x-ray
_diffrn_radiation_type CuK\a
_diffrn_radiation_wavelength 1.54178
_diffrn_reflns_av_R_equivalents 0.0772
_diffrn_reflns_av_unetI/netI 0.0315
_diffrn_reflns_Laue_measured_fraction_full 1.000
_diffrn_reflns_Laue_measured_fraction_max 0.998
_diffrn_reflns_limit_h_max 15
_diffrn_reflns_limit_h_min -15
_diffrn_reflns_limit_k_max 6
_diffrn_reflns_limit_k_min -5
_diffrn_reflns_limit_l_max 23
_diffrn_reflns_limit_l_min -23
_diffrn_reflns_number 52422
_diffrn_reflns_point_group_measured_fraction_full 0.994
_diffrn_reflns_point_group_measured_fraction_max 0.985
_diffrn_reflns_theta_full 67.679
_diffrn_reflns_theta_max 72.243
_diffrn_reflns_theta_min 3.539
_diffrn_source 'microfocus sealed X-ray tube'
_diffrn_source_current 1.40
_diffrn_source_power 0.05500000000000001
_diffrn_source_type 'Incoatec I\ms HB'
_diffrn_source_voltage 50
_exptl_absorpt_coefficient_mu 0.921
_exptl_absorpt_correction_T_max 0.7536
_exptl_absorpt_correction_T_min 0.6141
_exptl_absorpt_correction_type multi-scan
_exptl_absorpt_process_details
;
SADABS-2016/2 (Bruker,2016/2) was used for absorption correction.
wR2(int) was 0.1533 before and 0.0816 after correction.
The Ratio of minimum to maximum transmission is 0.8149.
The \l/2 correction factor is Not present.
;
_exptl_crystal_colour 'clear light colourless'
_exptl_crystal_colour_lustre clear
_exptl_crystal_colour_modifier light
_exptl_crystal_colour_primary colourless
_exptl_crystal_density_diffrn 1.394
_exptl_crystal_description needle
_exptl_crystal_F_000 528
_exptl_crystal_size_max 0.443
_exptl_crystal_size_mid 0.043
_exptl_crystal_size_min 0.026
_refine_diff_density_max 0.246
_refine_diff_density_min -0.242
_refine_diff_density_rms 0.043
_refine_ls_abs_structure_details
;
 Flack x determined using 1711 quotients [(I+)-(I-)]/[(I+)+(I-)]
 (Parsons, Flack and Wagner, Acta Cryst. B69 (2013) 249-259).
;
_refine_ls_abs_structure_Flack -0.06(9)
_refine_ls_extinction_method none
_refine_ls_goodness_of_fit_ref 1.018
_refine_ls_hydrogen_treatment constr
_refine_ls_matrix_type full
_refine_ls_number_parameters 328
_refine_ls_number_reflns 4670
_refine_ls_number_restraints 1
_refine_ls_restrained_S_all 1.018
_refine_ls_R_factor_all 0.0427
_refine_ls_R_factor_gt 0.0357
_refine_ls_shift/su_max 0.000
_refine_ls_shift/su_mean 0.000
_refine_ls_structure_factor_coef Fsqd
_refine_ls_weighting_details 'w=1/[\s^2^(Fo^2^)+(0.0467P)^2^+0.3854P] where P=(Fo^2^+2Fc^2^)/3'
_refine_ls_weighting_scheme calc
_refine_ls_wR_factor_gt 0.0870
_refine_ls_wR_factor_ref 0.0927
_reflns_Friedel_coverage 0.765
_reflns_Friedel_fraction_full 0.987
_reflns_Friedel_fraction_max 0.968
_reflns_number_gt 4218
_reflns_number_total 4670
_reflns_threshold_expression 'I > 2\s(I)'
_cod_data_source_file d5ce00134j2.cif
_cod_data_source_block boc_pnphe_pnphe
_cod_depositor_comments 'Adding full bibliography for 7250083.cif.'
_cod_database_code 7250083
_olex2_refinement_description
;
1. Fixed Uiso
 At 1.2 times of:
  All C(H) groups, All C(H,H) groups, All N(H) groups
 At 1.5 times of:
  All C(H,H,H) groups, All O(H) groups
2.a Ternary CH refined with riding coordinates:
 C8(H8), C10(H10)
2.b Secondary CH2 refined with riding coordinates:
 C7(H7A,H7B), C12(H12A,H12B)
2.c Aromatic/amide H refined with riding coordinates:
 N1(H1), N2(H2), C2(H2A), C3(H3), C5(H5A), C6(H6), C14(H14), C15(H15),
 C17(H17), C18(H18)
2.d Tetrahedral OH refined with riding coordinates:
 O5(H5)
2.e Idealised Me refined as rotating group:
 C21(H21A,H21B,H21C), C22(H22A,H22B,H22C), C23(H23A,H23B,H23C)
;
_olex2_submission_special_instructions 'No special instructions were received'
_shelx_shelxl_version_number 2019/1
_shelx_space_group_comment
;
The symmetry employed for this shelxl refinement is uniquely defined
by the following loop, which should always be used as a source of
symmetry information in preference to the above space-group names.
They are only intended as comments.
;
_shelx_estimated_absorpt_t_min 0.686
_shelx_estimated_absorpt_t_max 0.976
_olex2_diffrn_ambient_temperature_device 'Oxford Cryostream 800'
_diffrn_measurement_ambient_temperature_device_make 'Oxford Cryostream 800'

loop_
_space_group_symop_operation_xyz
'x, y, z'
'-x, y, -z'

loop_
_atom_site_label
_atom_site_type_symbol
_atom_site_fract_x
_atom_site_fract_y
_atom_site_fract_z
_atom_site_U_iso_or_equiv
_atom_site_adp_type
_atom_site_occupancy
_atom_site_site_symmetry_order
_atom_site_calc_flag
_atom_site_refinement_flags_posn
_atom_site_refinement_flags_adp
_atom_site_refinement_flags_occupancy
_atom_site_disorder_assembly
_atom_site_disorder_group
O1 O 0.29118(15) 0.5831(3) 0.45292(10) 0.0252(4) Uani 1 1 d . . . . .
O2 O 0.37260(16) 0.8917(4) 0.38431(11) 0.0298(4) Uani 1 1 d . . . . .
O3 O 0.37792(15) 0.2247(3) 0.21525(10) 0.0259(4) Uani 1 1 d . . . . .
O4 O 0.49283(15) 0.7858(5) 0.08697(10) 0.0372(5) Uani 1 1 d . . . . .
O5 O 0.35706(16) 0.7681(6) 0.01009(11) 0.0465(7) Uani 1 1 d . . . . .
H5 H 0.404644 0.816463 -0.018434 0.070 Uiso 1 1 calc R U . . .
O6 O 0.87785(19) 0.7354(6) 0.06213(14) 0.0575(8) Uani 1 1 d . . . . .
O7 O 0.8296(3) 0.3680(6) 0.01567(16) 0.0811(11) Uani 1 1 d . . . . .
O8 O -0.12641(18) 0.0447(5) 0.28441(12) 0.0460(6) Uani 1 1 d . . . . .
O9 O -0.03620(17) 0.1813(5) 0.37528(10) 0.0379(5) Uani 1 1 d . . . . .
N1 N 0.39756(17) 0.4582(4) 0.36550(11) 0.0224(5) Uani 1 1 d . . . . .
H1 H 0.384796 0.298442 0.380706 0.027 Uiso 1 1 calc R U . . .
N2 N 0.37257(16) 0.6625(4) 0.19896(11) 0.0204(4) Uani 1 1 d . . . . .
H2 H 0.386340 0.816099 0.218140 0.024 Uiso 1 1 calc R U . . .
N3 N 0.8283(2) 0.5295(7) 0.06325(17) 0.0485(8) Uani 1 1 d . . . . .
N4 N -0.05570(18) 0.1776(5) 0.31124(12) 0.0280(5) Uani 1 1 d . . . . .
C1 C 0.7612(2) 0.4733(7) 0.12613(16) 0.0343(7) Uani 1 1 d . . . . .
C2 C 0.7696(2) 0.6325(6) 0.18448(16) 0.0334(7) Uani 1 1 d . . . . .
H2A H 0.817491 0.776765 0.184830 0.040 Uiso 1 1 calc R U . . .
C3 C 0.7065(2) 0.5782(6) 0.24312(16) 0.0289(6) Uani 1 1 d . . . . .
H3 H 0.711642 0.686578 0.284162 0.035 Uiso 1 1 calc R U . . .
C4 C 0.6358(2) 0.3679(5) 0.24298(14) 0.0224(5) Uani 1 1 d . . . . .
C5 C 0.6300(2) 0.2087(6) 0.18293(15) 0.0290(6) Uani 1 1 d . . . . .
H5A H 0.582304 0.063891 0.182108 0.035 Uiso 1 1 calc R U . . .
C6 C 0.6935(3) 0.2604(6) 0.12415(16) 0.0368(7) Uani 1 1 d . . . . .
H6 H 0.690462 0.150867 0.083271 0.044 Uiso 1 1 calc R U . . .
C7 C 0.5639(2) 0.3199(5) 0.30610(13) 0.0222(5) Uani 1 1 d . . . . .
H7A H 0.604561 0.352917 0.350753 0.027 Uiso 1 1 calc R U . . .
H7B H 0.540891 0.134667 0.306182 0.027 Uiso 1 1 calc R U . . .
C8 C 0.4646(2) 0.4977(5) 0.30378(13) 0.0196(5) Uani 1 1 d . . . . .
H8 H 0.489159 0.683792 0.303593 0.024 Uiso 1 1 calc R U . . .
C9 C 0.40108(19) 0.4471(5) 0.23504(13) 0.0199(5) Uani 1 1 d . . . . .
C10 C 0.32030(19) 0.6543(5) 0.13007(13) 0.0212(5) Uani 1 1 d . . . . .
H10 H 0.305096 0.466103 0.119592 0.025 Uiso 1 1 calc R U . . .
C11 C 0.3976(2) 0.7487(5) 0.07316(14) 0.0232(5) Uani 1 1 d . . . . .
C12 C 0.2116(2) 0.7964(5) 0.12995(14) 0.0230(5) Uani 1 1 d . . . . .
H12A H 0.220658 0.977401 0.147748 0.028 Uiso 1 1 calc R U . . .
H12B H 0.182145 0.804591 0.080809 0.028 Uiso 1 1 calc R U . . .
C13 C 0.1360(2) 0.6480(5) 0.17747(14) 0.0222(5) Uani 1 1 d . . . . .
C14 C 0.0719(2) 0.4507(6) 0.14841(14) 0.0233(5) Uani 1 1 d . . . . .
H14 H 0.072250 0.421599 0.098378 0.028 Uiso 1 1 calc R U . . .
C15 C 0.0076(2) 0.2960(5) 0.19155(14) 0.0246(6) Uani 1 1 d . . . . .
H15 H -0.036594 0.162922 0.171700 0.030 Uiso 1 1 calc R U . . .
C16 C 0.0100(2) 0.3422(5) 0.26448(14) 0.0230(5) Uani 1 1 d . . . . .
C17 C 0.0717(2) 0.5360(5) 0.29483(15) 0.0273(6) Uani 1 1 d . . . . .
H17 H 0.071649 0.562887 0.344964 0.033 Uiso 1 1 calc R U . . .
C18 C 0.1338(2) 0.6912(5) 0.25097(14) 0.0263(6) Uani 1 1 d . . . . .
H18 H 0.175401 0.828491 0.271122 0.032 Uiso 1 1 calc R U . . .
C19 C 0.3544(2) 0.6646(5) 0.39997(13) 0.0224(5) Uani 1 1 d . . . . .
C20 C 0.2418(2) 0.7751(5) 0.50235(13) 0.0244(6) Uani 1 1 d . . . . .
C21 C 0.1658(2) 0.9539(6) 0.46193(15) 0.0293(6) Uani 1 1 d . . . . .
H21A H 0.207106 1.075033 0.432419 0.044 Uiso 1 1 calc R U . . .
H21B H 0.122692 1.053376 0.495894 0.044 Uiso 1 1 calc R U . . .
H21C H 0.118581 0.848750 0.431349 0.044 Uiso 1 1 calc R U . . .
C22 C 0.3291(2) 0.9193(6) 0.54284(16) 0.0312(6) Uani 1 1 d . . . . .
H22A H 0.381301 0.793266 0.561588 0.047 Uiso 1 1 calc R U . . .
H22B H 0.297403 1.016526 0.582465 0.047 Uiso 1 1 calc R U . . .
H22C H 0.365052 1.041553 0.510674 0.047 Uiso 1 1 calc R U . . .
C23 C 0.1790(3) 0.6009(6) 0.55246(16) 0.0322(7) Uani 1 1 d . . . . .
H23A H 0.123051 0.508757 0.525533 0.048 Uiso 1 1 calc R U . . .
H23B H 0.146074 0.708331 0.589592 0.048 Uiso 1 1 calc R U . . .
H23C H 0.227462 0.473278 0.574631 0.048 Uiso 1 1 calc R U . . .

loop_
_atom_site_aniso_label
_atom_site_aniso_U_11
_atom_site_aniso_U_22
_atom_site_aniso_U_33
_atom_site_aniso_U_23
_atom_site_aniso_U_13
_atom_site_aniso_U_12
O1 0.0342(10) 0.0143(9) 0.0273(10) -0.0018(7) 0.0095(8) -0.0004(7)
O2 0.0384(11) 0.0162(9) 0.0350(11) 0.0006(8) 0.0112(8) -0.0010(8)
O3 0.0319(10) 0.0152(9) 0.0306(10) 0.0000(7) -0.0049(8) -0.0018(7)
O4 0.0224(10) 0.0580(15) 0.0314(10) -0.0118(10) 0.0057(8) -0.0088(10)
O5 0.0241(10) 0.087(2) 0.0285(11) 0.0211(12) 0.0049(8) 0.0037(11)
O6 0.0358(12) 0.083(2) 0.0543(15) 0.0355(15) 0.0094(11) -0.0002(14)
O7 0.127(3) 0.0598(19) 0.0574(17) 0.0133(15) 0.0561(18) 0.0343(19)
O8 0.0393(12) 0.0543(15) 0.0446(13) 0.0103(11) 0.0003(10) -0.0248(11)
O9 0.0444(12) 0.0422(13) 0.0271(11) 0.0060(9) 0.0083(9) -0.0003(11)
N1 0.0304(12) 0.0134(10) 0.0235(11) 0.0017(9) 0.0054(9) -0.0006(9)
N2 0.0238(11) 0.0142(10) 0.0232(11) -0.0004(8) 0.0007(8) -0.0002(8)
N3 0.0429(17) 0.059(2) 0.0443(17) 0.0198(15) 0.0162(13) 0.0248(15)
N4 0.0253(12) 0.0272(12) 0.0316(13) 0.0038(10) 0.0065(9) 0.0042(10)
C1 0.0300(15) 0.0387(17) 0.0343(15) 0.0122(14) 0.0113(12) 0.0133(13)
C2 0.0268(14) 0.0316(16) 0.0419(17) 0.0100(13) 0.0048(12) 0.0008(12)
C3 0.0258(14) 0.0296(15) 0.0313(15) 0.0026(12) 0.0013(11) 0.0001(11)
C4 0.0196(12) 0.0202(13) 0.0272(13) 0.0029(10) -0.0006(10) 0.0050(10)
C5 0.0314(14) 0.0255(14) 0.0301(14) -0.0019(11) 0.0026(11) 0.0029(12)
C6 0.0434(17) 0.0386(18) 0.0285(14) -0.0038(13) 0.0050(12) 0.0130(14)
C7 0.0260(13) 0.0186(12) 0.0222(12) 0.0024(10) 0.0002(10) -0.0005(10)
C8 0.0234(12) 0.0146(12) 0.0209(12) 0.0009(9) 0.0020(10) -0.0005(9)
C9 0.0186(12) 0.0177(12) 0.0234(12) -0.0002(10) 0.0062(10) 0.0014(10)
C10 0.0209(12) 0.0189(12) 0.0238(13) 0.0011(10) -0.0008(10) -0.0013(10)
C11 0.0229(13) 0.0214(13) 0.0254(13) -0.0002(10) 0.0011(10) 0.0015(10)
C12 0.0235(13) 0.0187(13) 0.0268(13) 0.0032(10) 0.0005(10) 0.0012(10)
C13 0.0198(12) 0.0210(13) 0.0260(13) 0.0021(11) 0.0020(10) 0.0032(10)
C14 0.0212(12) 0.0263(13) 0.0225(13) -0.0012(11) 0.0027(10) 0.0014(11)
C15 0.0201(12) 0.0254(14) 0.0285(14) -0.0002(11) -0.0005(10) -0.0021(11)
C16 0.0201(12) 0.0231(13) 0.0260(13) 0.0027(11) 0.0056(10) 0.0025(10)
C17 0.0313(14) 0.0279(14) 0.0227(13) -0.0028(11) 0.0052(11) -0.0006(12)
C18 0.0273(14) 0.0217(13) 0.0298(14) -0.0052(11) 0.0011(11) -0.0023(11)
C19 0.0258(13) 0.0184(12) 0.0231(13) -0.0001(10) 0.0015(10) -0.0004(10)
C20 0.0312(14) 0.0187(13) 0.0234(13) -0.0045(10) 0.0065(11) 0.0027(11)
C21 0.0321(14) 0.0247(13) 0.0311(14) -0.0064(12) 0.0017(11) 0.0032(12)
C22 0.0359(15) 0.0257(15) 0.0318(15) -0.0059(12) -0.0010(12) 0.0014(12)
C23 0.0428(17) 0.0230(14) 0.0311(14) -0.0038(11) 0.0127(13) 0.0003(12)

loop_
_atom_type_symbol
_atom_type_description
_atom_type_scat_dispersion_real
_atom_type_scat_dispersion_imag
_atom_type_scat_source
C C 0.0181 0.0091 'International Tables Vol C Tables 4.2.6.8 and 6.1.1.4'
H H 0.0000 0.0000 'International Tables Vol C Tables 4.2.6.8 and 6.1.1.4'
N N 0.0311 0.0180 'International Tables Vol C Tables 4.2.6.8 and 6.1.1.4'
O O 0.0492 0.0322 'International Tables Vol C Tables 4.2.6.8 and 6.1.1.4'

loop_
_geom_angle_atom_site_label_1
_geom_angle_atom_site_label_2
_geom_angle_atom_site_label_3
_geom_angle
_geom_angle_site_symmetry_1
_geom_angle_site_symmetry_3
_geom_angle_publ_flag
C19 O1 C20 120.4(2) . . ?
C11 O5 H5 109.5 . . ?
C8 N1 H1 119.7 . . ?
C19 N1 H1 119.7 . . ?
C19 N1 C8 120.6(2) . . ?
C9 N2 H2 118.5 . . ?
C9 N2 C10 123.0(2) . . ?
C10 N2 H2 118.5 . . ?
O6 N3 C1 118.1(3) . . ?
O7 N3 O6 124.3(3) . . ?
O7 N3 C1 117.6(3) . . ?
O8 N4 O9 123.5(2) . . ?
O8 N4 C16 118.6(2) . . ?
O9 N4 C16 118.0(2) . . ?
C2 C1 N3 118.8(3) . . ?
C2 C1 C6 122.3(3) . . ?
C6 C1 N3 118.9(3) . . ?
C1 C2 H2A 120.8 . . ?
C1 C2 C3 118.4(3) . . ?
C3 C2 H2A 120.8 . . ?
C2 C3 H3 119.4 . . ?
C2 C3 C4 121.2(3) . . ?
C4 C3 H3 119.4 . . ?
C3 C4 C7 120.3(2) . . ?
C5 C4 C3 118.9(2) . . ?
C5 C4 C7 120.8(2) . . ?
C4 C5 H5A 119.9 . . ?
C6 C5 C4 120.3(3) . . ?
C6 C5 H5A 119.9 . . ?
C1 C6 C5 118.9(3) . . ?
C1 C6 H6 120.5 . . ?
C5 C6 H6 120.5 . . ?
C4 C7 H7A 109.3 . . ?
C4 C7 H7B 109.3 . . ?
C4 C7 C8 111.5(2) . . ?
H7A C7 H7B 108.0 . . ?
C8 C7 H7A 109.3 . . ?
C8 C7 H7B 109.3 . . ?
N1 C8 C7 111.5(2) . . ?
N1 C8 H8 108.4 . . ?
N1 C8 C9 110.5(2) . . ?
C7 C8 H8 108.4 . . ?
C9 C8 C7 109.7(2) . . ?
C9 C8 H8 108.4 . . ?
O3 C9 N2 123.2(2) . . ?
O3 C9 C8 122.0(2) . . ?
N2 C9 C8 114.9(2) . . ?
N2 C10 H10 106.7 . . ?
N2 C10 C11 109.5(2) . . ?
N2 C10 C12 112.3(2) . . ?
C11 C10 H10 106.7 . . ?
C11 C10 C12 114.4(2) . . ?
C12 C10 H10 106.7 . . ?
O4 C11 O5 123.6(2) . . ?
O4 C11 C10 121.2(2) . . ?
O5 C11 C10 115.0(2) . . ?
C10 C12 H12A 110.0 . . ?
C10 C12 H12B 110.0 . . ?
H12A C12 H12B 108.4 . . ?
C13 C12 C10 108.5(2) . . ?
C13 C12 H12A 110.0 . . ?
C13 C12 H12B 110.0 . . ?
C14 C13 C12 119.5(2) . . ?
C14 C13 C18 118.9(2) . . ?
C18 C13 C12 121.4(2) . . ?
C13 C14 H14 119.5 . . ?
C15 C14 C13 121.1(2) . . ?
C15 C14 H14 119.5 . . ?
C14 C15 H15 121.0 . . ?
C16 C15 C14 117.9(2) . . ?
C16 C15 H15 121.0 . . ?
C15 C16 N4 118.9(2) . . ?
C17 C16 N4 118.6(2) . . ?
C17 C16 C15 122.5(2) . . ?
C16 C17 H17 120.6 . . ?
C16 C17 C18 118.8(2) . . ?
C18 C17 H17 120.6 . . ?
C13 C18 H18 119.6 . . ?
C17 C18 C13 120.7(2) . . ?
C17 C18 H18 119.6 . . ?
O1 C19 N1 110.5(2) . . ?
O2 C19 O1 125.9(2) . . ?
O2 C19 N1 123.6(2) . . ?
O1 C20 C21 110.3(2) . . ?
O1 C20 C22 109.5(2) . . ?
O1 C20 C23 102.6(2) . . ?
C21 C20 C23 109.8(2) . . ?
C22 C20 C21 113.7(2) . . ?
C22 C20 C23 110.4(2) . . ?
C20 C21 H21A 109.5 . . ?
C20 C21 H21B 109.5 . . ?
C20 C21 H21C 109.5 . . ?
H21A C21 H21B 109.5 . . ?
H21A C21 H21C 109.5 . . ?
H21B C21 H21C 109.5 . . ?
C20 C22 H22A 109.5 . . ?
C20 C22 H22B 109.5 . . ?
C20 C22 H22C 109.5 . . ?
H22A C22 H22B 109.5 . . ?
H22A C22 H22C 109.5 . . ?
H22B C22 H22C 109.5 . . ?
C20 C23 H23A 109.5 . . ?
C20 C23 H23B 109.5 . . ?
C20 C23 H23C 109.5 . . ?
H23A C23 H23B 109.5 . . ?
H23A C23 H23C 109.5 . . ?
H23B C23 H23C 109.5 . . ?

loop_
_geom_bond_atom_site_label_1
_geom_bond_atom_site_label_2
_geom_bond_distance
_geom_bond_site_symmetry_2
_geom_bond_publ_flag
O1 C19 1.340(3) . ?
O1 C20 1.487(3) . ?
O2 C19 1.219(3) . ?
O3 C9 1.230(3) . ?
O4 C11 1.230(3) . ?
O5 H5 0.8400 . ?
O5 C11 1.286(3) . ?
O6 N3 1.222(4) . ?
O7 N3 1.216(5) . ?
O8 N4 1.220(3) . ?
O9 N4 1.224(3) . ?
N1 H1 0.8800 . ?
N1 C8 1.448(3) . ?
N1 C19 1.352(3) . ?
N2 H2 0.8800 . ?
N2 C9 1.339(3) . ?
N2 C10 1.443(3) . ?
N3 C1 1.481(4) . ?
N4 C16 1.470(3) . ?
C1 C2 1.367(5) . ?
C1 C6 1.378(5) . ?
C2 H2A 0.9500 . ?
C2 C3 1.386(4) . ?
C3 H3 0.9500 . ?
C3 C4 1.391(4) . ?
C4 C5 1.391(4) . ?
C4 C7 1.511(3) . ?
C5 H5A 0.9500 . ?
C5 C6 1.389(4) . ?
C6 H6 0.9500 . ?
C7 H7A 0.9900 . ?
C7 H7B 0.9900 . ?
C7 C8 1.538(3) . ?
C8 H8 1.0000 . ?
C8 C9 1.530(3) . ?
C10 H10 1.0000 . ?
C10 C11 1.523(4) . ?
C10 C12 1.540(3) . ?
C12 H12A 0.9900 . ?
C12 H12B 0.9900 . ?
C12 C13 1.508(3) . ?
C13 C14 1.395(4) . ?
C13 C18 1.396(4) . ?
C14 H14 0.9500 . ?
C14 C15 1.392(4) . ?
C15 H15 0.9500 . ?
C15 C16 1.388(4) . ?
C16 C17 1.375(4) . ?
C17 H17 0.9500 . ?
C17 C18 1.385(4) . ?
C18 H18 0.9500 . ?
C20 C21 1.516(4) . ?
C20 C22 1.515(4) . ?
C20 C23 1.518(4) . ?
C21 H21A 0.9800 . ?
C21 H21B 0.9800 . ?
C21 H21C 0.9800 . ?
C22 H22A 0.9800 . ?
C22 H22B 0.9800 . ?
C22 H22C 0.9800 . ?
C23 H23A 0.9800 . ?
C23 H23B 0.9800 . ?
C23 H23C 0.9800 . ?

loop_
_geom_hbond_atom_site_label_D
_geom_hbond_atom_site_label_H
_geom_hbond_atom_site_label_A
_geom_hbond_distance_DH
_geom_hbond_distance_HA
_geom_hbond_distance_DA
_geom_hbond_angle_DHA
_geom_hbond_site_symmetry_A
_geom_hbond_publ_flag
O5 H5 O4 0.84 1.83 2.625(3) 157.8 2_655 yes
N2 H2 O3 0.88 2.09 2.891(3) 150.5 1_565 yes

loop_
_geom_torsion_atom_site_label_1
_geom_torsion_atom_site_label_2
_geom_torsion_atom_site_label_3
_geom_torsion_atom_site_label_4
_geom_torsion
_geom_torsion_site_symmetry_1
_geom_torsion_site_symmetry_2
_geom_torsion_site_symmetry_3
_geom_torsion_site_symmetry_4
_geom_torsion_publ_flag
O6 N3 C1 C2 -9.7(4) . . . . ?
O6 N3 C1 C6 171.2(3) . . . . ?
O7 N3 C1 C2 171.0(3) . . . . ?
O7 N3 C1 C6 -8.1(4) . . . . ?
O8 N4 C16 C15 -15.3(4) . . . . ?
O8 N4 C16 C17 164.9(3) . . . . ?
O9 N4 C16 C15 164.6(2) . . . . ?
O9 N4 C16 C17 -15.2(4) . . . . ?
N1 C8 C9 O3 -74.7(3) . . . . ?
N1 C8 C9 N2 104.9(2) . . . . ?
N2 C10 C11 O4 9.4(4) . . . . ?
N2 C10 C11 O5 -175.1(2) . . . . ?
N2 C10 C12 C13 -66.2(3) . . . . ?
N3 C1 C2 C3 -179.9(3) . . . . ?
N3 C1 C6 C5 -179.5(3) . . . . ?
N4 C16 C17 C18 179.9(2) . . . . ?
C1 C2 C3 C4 -0.3(4) . . . . ?
C2 C1 C6 C5 1.4(4) . . . . ?
C2 C3 C4 C5 0.8(4) . . . . ?
C2 C3 C4 C7 -177.1(2) . . . . ?
C3 C4 C5 C6 -0.3(4) . . . . ?
C3 C4 C7 C8 80.7(3) . . . . ?
C4 C5 C6 C1 -0.8(4) . . . . ?
C4 C7 C8 N1 -178.0(2) . . . . ?
C4 C7 C8 C9 59.2(3) . . . . ?
C5 C4 C7 C8 -97.1(3) . . . . ?
C6 C1 C2 C3 -0.9(4) . . . . ?
C7 C4 C5 C6 177.6(3) . . . . ?
C7 C8 C9 O3 48.6(3) . . . . ?
C7 C8 C9 N2 -131.8(2) . . . . ?
C8 N1 C19 O1 176.8(2) . . . . ?
C8 N1 C19 O2 -3.7(4) . . . . ?
C9 N2 C10 C11 -109.6(3) . . . . ?
C9 N2 C10 C12 122.1(2) . . . . ?
C10 N2 C9 O3 -5.8(4) . . . . ?
C10 N2 C9 C8 174.7(2) . . . . ?
C10 C12 C13 C14 -90.4(3) . . . . ?
C10 C12 C13 C18 85.2(3) . . . . ?
C11 C10 C12 C13 168.2(2) . . . . ?
C12 C10 C11 O4 136.5(3) . . . . ?
C12 C10 C11 O5 -48.0(3) . . . . ?
C12 C13 C14 C15 174.9(2) . . . . ?
C12 C13 C18 C17 -173.6(2) . . . . ?
C13 C14 C15 C16 -0.7(4) . . . . ?
C14 C13 C18 C17 1.9(4) . . . . ?
C14 C15 C16 N4 -178.8(2) . . . . ?
C14 C15 C16 C17 1.1(4) . . . . ?
C15 C16 C17 C18 0.0(4) . . . . ?
C16 C17 C18 C13 -1.6(4) . . . . ?
C18 C13 C14 C15 -0.8(4) . . . . ?
C19 O1 C20 C21 63.3(3) . . . . ?
C19 O1 C20 C22 -62.5(3) . . . . ?
C19 O1 C20 C23 -179.8(2) . . . . ?
C19 N1 C8 C7 137.0(2) . . . . ?
C19 N1 C8 C9 -100.8(3) . . . . ?
C20 O1 C19 O2 -4.5(4) . . . . ?
C20 O1 C19 N1 174.9(2) . . . . ?
